data_7232246
loop_
_publ_author_name
'Han, Jingyu'
'Zhang, Limei'
'Li, Shufen'
'Zheng, Wei'
'Jia, Dingxian'
'Yuan, Yaxian'

_publ_section_title
;
 Alcohol-solvothermal syntheses, crystal structures and photocatalytic
 properties of tin selenides with polyselenide ligands
;
_journal_issue 10
_journal_name_full CrystEngComm
_journal_page_first 1642
_journal_paper_doi 10.1039/C8CE02065E
_journal_volume 21
_journal_year 2019
_chemical_formula_moiety 'C6 H24 Mn N6 Se8 Sn3'
_chemical_formula_sum 'C6 H24 Mn N6 Se8 Sn3'
_chemical_formula_weight 1223.00
_space_group_IT_number 14
_space_group_name_Hall '-P 2yn'
_space_group_name_H-M_alt 'P 1 21/n 1'
_symmetry_cell_setting monoclinic
_symmetry_Int_Tables_number 14
_symmetry_space_group_name_Hall '-P 2yn'
_symmetry_space_group_name_H-M 'P 1 21/n 1'
_atom_sites_solution_hydrogens geom
_atom_sites_solution_primary direct
_atom_sites_solution_secondary difmap
_audit_creation_method SHELXL-97
_audit_update_record
;
2018-11-07 deposited with the CCDC.
2019-01-29 downloaded from the CCDC.
;
_cell_angle_alpha 90.00
_cell_angle_beta 99.78(3)
_cell_angle_gamma 90.00
_cell_formula_units_Z 4
_cell_length_a 11.974(2)
_cell_length_b 14.046(3)
_cell_length_c 15.893(3)
_cell_measurement_reflns_used 12793
_cell_measurement_temperature 223(2)
_cell_measurement_theta_max 25.35
_cell_measurement_theta_min 1.9471
_cell_volume 2634.1(9)
_computing_cell_refinement CrystalClear
_computing_data_collection CrystalClear
_computing_data_reduction CrystalStructure
_computing_molecular_graphics 'Bruker SHELXTL'
_computing_publication_material 'Bruker SHELXTL'
_computing_structure_refinement 'SHELXL-97 (Sheldrick, 1997)'
_computing_structure_solution 'SHELXS-97 (Sheldrick, 1990)'
_diffrn_ambient_temperature 223(2)
_diffrn_detector_area_resol_mean 14.63
_diffrn_measured_fraction_theta_full 0.998
_diffrn_measured_fraction_theta_max 0.998
_diffrn_measurement_device_type 'Rigaku Saturn'
_diffrn_measurement_method \w
_diffrn_radiation_monochromator graphite
_diffrn_radiation_source 'fine-focus sealed tube'
_diffrn_radiation_type MoK\a
_diffrn_radiation_wavelength 0.71073
_diffrn_reflns_av_R_equivalents 0.0744
_diffrn_reflns_av_sigmaI/netI 0.0588
_diffrn_reflns_limit_h_max 13
_diffrn_reflns_limit_h_min -14
_diffrn_reflns_limit_k_max 16
_diffrn_reflns_limit_k_min -16
_diffrn_reflns_limit_l_max 19
_diffrn_reflns_limit_l_min -17
_diffrn_reflns_number 21681
_diffrn_reflns_theta_full 25.35
_diffrn_reflns_theta_max 25.35
_diffrn_reflns_theta_min 1.95
_exptl_absorpt_coefficient_mu 14.340
_exptl_absorpt_correction_T_max 0.3281
_exptl_absorpt_correction_T_min 0.1616
_exptl_absorpt_correction_type multi-scan
_exptl_absorpt_process_details 'Jacobson, R. (1998) Private communication'
_exptl_crystal_colour red
_exptl_crystal_density_diffrn 3.084
_exptl_crystal_density_method 'not measured'
_exptl_crystal_description Block
_exptl_crystal_F_000 2196
_exptl_crystal_size_max 0.20
_exptl_crystal_size_mid 0.20
_exptl_crystal_size_min 0.10
_refine_diff_density_max 1.359
_refine_diff_density_min -1.255
_refine_diff_density_rms 0.339
_refine_ls_extinction_method none
_refine_ls_goodness_of_fit_ref 1.027
_refine_ls_hydrogen_treatment constr
_refine_ls_matrix_type full
_refine_ls_number_parameters 217
_refine_ls_number_reflns 4816
_refine_ls_number_restraints 9
_refine_ls_restrained_S_all 1.027
_refine_ls_R_factor_all 0.0432
_refine_ls_R_factor_gt 0.0304
_refine_ls_shift/su_max 0.002
_refine_ls_shift/su_mean 0.000
_refine_ls_structure_factor_coef Fsqd
_refine_ls_weighting_details 'calc w=1/[\s^2^(Fo^2^)+(0.0700P)^2^+12.3262P] where P=(Fo^2^+2Fc^2^)/3'
_refine_ls_weighting_scheme calc
_refine_ls_wR_factor_gt 0.0795
_refine_ls_wR_factor_ref 0.0809
_reflns_number_gt 4251
_reflns_number_total 4816
_reflns_threshold_expression >2sigma(I)
_cod_data_source_file c8ce02065e2.cif
_cod_data_source_block compound_1
_cod_depositor_comments
;
The following automatic conversions were performed:

'_exptl_absorpt_correction_type' value 'Multi-scan' changed to
'multi-scan' according to
/home/data/users/saulius/crontab/automatic-downloads/rss-feeds/RSC/lib/dictionaries/cif_core.dic
dictionary named 'cif_core.dic' version 2.4.2 from 2011-04-26.

Automatic conversion script
Id: cif_fix_values 4973 2017-02-22 13:04:09Z antanas 

 Adding full bibliography for 7232246--7232253.cif.
;
_cod_original_cell_volume 2634.2(9)
_cod_original_sg_symbol_H-M 'P 21/n'
_cod_database_code 7232246

loop_
_symmetry_equiv_pos_as_xyz
'x, y, z'
'-x+1/2, y+1/2, -z+1/2'
'-x, -y, -z'
'x-1/2, -y-1/2, z-1/2'

loop_
_atom_site_label
_atom_site_type_symbol
_atom_site_fract_x
_atom_site_fract_y
_atom_site_fract_z
_atom_site_U_iso_or_equiv
_atom_site_adp_type
_atom_site_occupancy
_atom_site_symmetry_multiplicity
_atom_site_calc_flag
_atom_site_refinement_flags
Sn1 Sn 0.33778(8) 0.72915(6) 0.18902(6) 0.0303(3) Uani 1 1 d .
Sn2 Sn 0.24353(8) 0.96982(6) 0.24898(5) 0.0283(2) Uani 1 1 d .
Sn3 Sn 0.41766(8) 0.95147(6) 0.07872(6) 0.0316(3) Uani 1 1 d .
Se1 Se 0.45688(12) 0.90284(9) 0.24977(8) 0.0295(3) Uani 1 1 d .
Se3 Se 0.21816(13) 0.57844(9) 0.12246(9) 0.0343(4) Uani 1 1 d .
Se5 Se 0.18561(12) 0.79553(9) 0.26684(10) 0.0352(4) Uani 1 1 d .
Se4 Se 0.34973(15) 0.78237(10) 0.03847(9) 0.0412(4) Uani 1 1 d .
Se6 Se 0.01543(13) 0.99156(10) 0.23728(11) 0.0419(4) Uani 1 1 d .
Se7 Se 0.25564(15) 1.05626(11) 0.10952(10) 0.0425(4) Uani 1 1 d .
Se2 Se 0.50528(13) 0.65482(10) 0.28649(10) 0.0388(4) Uani 1 1 d .
Se8 Se 0.62455(13) 0.99174(11) 0.08603(9) 0.0401(4) Uani 1 1 d .
Mn1 Mn 0.8174(2) 0.70127(16) 0.11605(15) 0.0394(5) Uani 1 1 d .
N1 N 0.9282(11) 0.6311(10) 0.0316(9) 0.053(4) Uani 1 1 d D
H1A H 0.9886 0.6035 0.0639 0.063 Uiso 1 1 calc R
H1B H 0.8887 0.5859 -0.0009 0.063 Uiso 1 1 calc R
N2 N 0.9098(11) 0.8247(9) 0.0707(7) 0.046(3) Uani 1 1 d D
H2A H 0.8610 0.8595 0.0337 0.055 Uiso 1 1 calc R
H2B H 0.9371 0.8620 0.1155 0.055 Uiso 1 1 calc R
N3 N 0.7402(11) 0.7868(9) 0.2115(8) 0.050(3) Uani 1 1 d D
H3A H 0.7503 0.8492 0.2025 0.060 Uiso 1 1 calc R
H3B H 0.6651 0.7756 0.2038 0.060 Uiso 1 1 calc R
N4 N 0.9324(10) 0.6684(8) 0.2408(8) 0.041(3) Uani 1 1 d D
H4A H 0.9196 0.6085 0.2568 0.049 Uiso 1 1 calc R
H4B H 1.0051 0.6724 0.2335 0.049 Uiso 1 1 calc R
N5 N 0.7140(13) 0.5644(11) 0.1246(11) 0.059(5) Uani 1 1 d D
H5A H 0.7545 0.5140 0.1119 0.078 Uiso 1 1 calc R
H5B H 0.7016 0.5572 0.1785 0.078 Uiso 1 1 calc R
N6 N 0.6656(12) 0.7157(10) 0.0093(9) 0.056(4) Uani 1 1 d D
H6A H 0.6177 0.7593 0.0244 0.067 Uiso 1 1 calc R
H6B H 0.6895 0.7368 -0.0381 0.067 Uiso 1 1 calc R
C1 C 0.9655(16) 0.7048(12) -0.0225(11) 0.068(6) Uani 1 1 d D
H1C H 0.9037 0.7210 -0.0680 0.082 Uiso 1 1 calc R
H1D H 1.0276 0.6805 -0.0484 0.082 Uiso 1 1 calc R
C2 C 1.0038(14) 0.7930(12) 0.0289(10) 0.064(5) Uani 1 1 d D
H2C H 1.0700 0.7788 0.0714 0.076 Uiso 1 1 calc R
H2D H 1.0237 0.8427 -0.0083 0.076 Uiso 1 1 calc R
C3 C 0.7910(15) 0.7629(18) 0.3005(10) 0.067(7) Uani 1 1 d D
H3C H 0.7488 0.7109 0.3203 0.087 Uiso 1 1 calc R
H3D H 0.7848 0.8175 0.3368 0.087 Uiso 1 1 calc R
C4 C 0.9129(15) 0.7349(15) 0.3085(12) 0.077(6) Uani 1 1 d D
H4C H 0.9584 0.7916 0.3057 0.092 Uiso 1 1 calc R
H4D H 0.9373 0.7054 0.3637 0.092 Uiso 1 1 calc R
C5 C 0.6048(19) 0.566(2) 0.0664(13) 0.073(11) Uani 1 1 d D
H5C H 0.5471 0.5897 0.0973 0.102 Uiso 1 1 calc R
H5D H 0.5845 0.5017 0.0483 0.102 Uiso 1 1 calc R
C6 C 0.6049(18) 0.6261(12) -0.0100(16) 0.067(9) Uani 1 1 d D
H6C H 0.6396 0.5909 -0.0512 0.091 Uiso 1 1 calc R
H6D H 0.5272 0.6398 -0.0358 0.091 Uiso 1 1 calc R

loop_
_atom_site_aniso_label
_atom_site_aniso_U_11
_atom_site_aniso_U_22
_atom_site_aniso_U_33
_atom_site_aniso_U_23
_atom_site_aniso_U_13
_atom_site_aniso_U_12
Sn1 0.0411(6) 0.0202(4) 0.0337(5) 0.0043(3) 0.0183(4) 0.0031(4)
Sn2 0.0375(6) 0.0204(4) 0.0301(5) -0.0006(3) 0.0146(4) 0.0016(4)
Sn3 0.0391(6) 0.0223(5) 0.0388(5) 0.0055(3) 0.0218(4) 0.0007(4)
Se1 0.0330(8) 0.0250(7) 0.0330(7) 0.0037(5) 0.0130(6) -0.0001(5)
Se3 0.0460(9) 0.0221(7) 0.0337(7) 0.0039(5) 0.0029(6) -0.0015(6)
Se5 0.0352(8) 0.0249(7) 0.0510(9) -0.0034(6) 0.0230(7) -0.0039(6)
Se4 0.0669(11) 0.0306(8) 0.0294(8) -0.0010(5) 0.0175(7) -0.0113(7)
Se6 0.0343(9) 0.0281(7) 0.0644(10) -0.0080(6) 0.0117(7) -0.0042(6)
Se7 0.0485(11) 0.0453(9) 0.0406(9) 0.0164(6) 0.0223(8) 0.0259(8)
Se2 0.0348(8) 0.0355(8) 0.0458(9) 0.0008(6) 0.0061(7) -0.0052(6)
Se8 0.0400(9) 0.0469(9) 0.0367(8) 0.0119(6) 0.0162(7) -0.0019(7)
Mn1 0.0351(13) 0.0375(12) 0.0456(13) 0.0009(9) 0.0071(11) -0.0009(10)
N1 0.040(8) 0.056(9) 0.064(9) -0.005(7) 0.013(7) 0.009(7)
N2 0.067(10) 0.038(7) 0.032(7) 0.004(5) 0.011(6) 0.009(6)
N3 0.045(8) 0.049(8) 0.059(9) 0.010(6) 0.020(7) 0.010(6)
N4 0.031(7) 0.034(7) 0.058(8) 0.014(6) 0.003(6) 0.006(5)
N5 0.078(12) 0.049(9) 0.051(13) 0.010(8) 0.012(10) -0.015(8)
N6 0.044(9) 0.063(10) 0.057(9) 0.003(7) -0.001(7) -0.004(7)
C1 0.065(11) 0.075(17) 0.057(12) -0.030(11) 0.016(9) 0.009(11)
C2 0.062(13) 0.080(14) 0.063(10) 0.019(9) -0.010(9) 0.000(10)
C3 0.055(13) 0.073(2) 0.055(12) -0.029(12) 0.005(10) 0.006(13)
C4 0.067(14) 0.083(18) 0.062(13) 0.016(11) 0.011(11) 0.017(12)
C5 0.071(2) 0.085(3) 0.059(14) 0.017(14) -0.004(14) -0.013(19)
C6 0.051(13) 0.062(14) 0.089(3) -0.040(16) 0.014(15) -0.014(11)

loop_
_atom_type_symbol
_atom_type_description
_atom_type_scat_dispersion_real
_atom_type_scat_dispersion_imag
_atom_type_scat_source
C C 0.0033 0.0016 'International Tables Vol C Tables 4.2.6.8 and 6.1.1.4'
H H 0.0000 0.0000 'International Tables Vol C Tables 4.2.6.8 and 6.1.1.4'
N N 0.0061 0.0033 'International Tables Vol C Tables 4.2.6.8 and 6.1.1.4'
Mn Mn 0.3368 0.7283 'International Tables Vol C Tables 4.2.6.8 and 6.1.1.4'
Se Se -0.0929 2.2259 'International Tables Vol C Tables 4.2.6.8 and 6.1.1.4'
Sn Sn -0.6537 1.4246 'International Tables Vol C Tables 4.2.6.8 and 6.1.1.4'

loop_
_geom_angle_atom_site_label_1
_geom_angle_atom_site_label_2
_geom_angle_atom_site_label_3
_geom_angle
_geom_angle_site_symmetry_1
_geom_angle_site_symmetry_3
Se4 Sn1 Se2 122.11(7) . .
Se4 Sn1 Se5 120.70(6) . .
Se2 Sn1 Se5 114.21(6) . .
Se4 Sn1 Se3 88.42(5) . .
Se2 Sn1 Se3 103.32(6) . .
Se5 Sn1 Se3 95.90(6) . .
Se4 Sn1 Se1 87.87(5) . .
Se2 Sn1 Se1 81.40(5) . .
Se5 Sn1 Se1 83.25(5) . .
Se3 Sn1 Se1 175.08(5) . .
Se3 Sn2 Se7 112.66(6) 2 .
Se3 Sn2 Se5 120.01(6) 2 .
Se7 Sn2 Se5 127.19(6) . .
Se3 Sn2 Se1 99.42(6) 2 .
Se7 Sn2 Se1 88.66(6) . .
Se5 Sn2 Se1 86.62(5) . .
Se3 Sn2 Se6 91.70(6) 2 .
Se7 Sn2 Se6 95.26(7) . .
Se5 Sn2 Se6 80.11(5) . .
Se1 Sn2 Se6 165.77(5) . .
Se8 Sn3 Se7 129.41(7) . .
Se8 Sn3 Se4 119.19(7) . .
Se7 Sn3 Se4 111.38(7) . .
Se8 Sn3 Se8 89.94(6) . 3_675
Se7 Sn3 Se8 89.57(6) . 3_675
Se4 Sn3 Se8 91.87(6) . 3_675
Se8 Sn3 Se1 90.50(6) . .
Se7 Sn3 Se1 87.79(6) . .
Se4 Sn3 Se1 90.58(5) . .
Se8 Sn3 Se1 176.91(6) 3_675 .
Sn2 Se1 Sn3 84.70(5) . .
Sn2 Se1 Sn1 83.19(5) . .
Sn3 Se1 Sn1 83.63(5) . .
Sn2 Se3 Sn1 98.44(6) 2_545 .
Sn1 Se5 Sn2 93.80(5) . .
Sn1 Se4 Sn3 96.00(6) . .
Se2 Se6 Sn2 101.50(7) 2 .
Sn3 Se7 Sn2 92.84(6) . .
Se6 Se2 Sn1 104.73(7) 2_545 .
Sn3 Se8 Sn3 90.06(6) . 3_675
N2 Mn1 N3 94.9(5) . .
N2 Mn1 N4 100.4(5) . .
N3 Mn1 N4 77.1(5) . .
N2 Mn1 N1 77.0(5) . .
N3 Mn1 N1 168.2(5) . .
N4 Mn1 N1 95.8(5) . .
N2 Mn1 N6 93.9(5) . .
N3 Mn1 N6 95.0(5) . .
N4 Mn1 N6 164.2(5) . .
N1 Mn1 N6 94.1(5) . .
N2 Mn1 N5 164.7(5) . .
N3 Mn1 N5 96.8(6) . .
N4 Mn1 N5 91.8(5) . .
N1 Mn1 N5 92.7(6) . .
N6 Mn1 N5 75.4(5) . .
C1 N1 Mn1 108.0(10) . .
C1 N1 H1A 110.1 . .
Mn1 N1 H1A 110.1 . .
C1 N1 H1B 110.1 . .
Mn1 N1 H1B 110.1 . .
H1A N1 H1B 108.4 . .
C2 N2 Mn1 111.7(10) . .
C2 N2 H2A 109.3 . .
Mn1 N2 H2A 109.3 . .
C2 N2 H2B 109.3 . .
Mn1 N2 H2B 109.3 . .
H2A N2 H2B 107.9 . .
C3 N3 Mn1 111.9(10) . .
C3 N3 H3A 109.2 . .
Mn1 N3 H3A 109.2 . .
C3 N3 H3B 109.2 . .
Mn1 N3 H3B 109.2 . .
H3A N3 H3B 107.9 . .
C4 N4 Mn1 111.3(9) . .
C4 N4 H4A 109.4 . .
Mn1 N4 H4A 109.4 . .
C4 N4 H4B 109.4 . .
Mn1 N4 H4B 109.4 . .
H4A N4 H4B 108.0 . .
C5 N5 Mn1 112.3(12) . .
C5 N5 H5A 109.2 . .
Mn1 N5 H5A 109.2 . .
C5 N5 H5B 109.1 . .
Mn1 N5 H5B 109.2 . .
H5A N5 H5B 107.9 . .
C6 N6 Mn1 112.7(12) . .
C6 N6 H6A 109.0 . .
Mn1 N6 H6A 109.0 . .
C6 N6 H6B 109.0 . .
Mn1 N6 H6B 109.0 . .
H6A N6 H6B 107.8 . .
N1 C1 C2 110.9(14) . .
N1 C1 H1C 109.5 . .
C2 C1 H1C 109.5 . .
N1 C1 H1D 109.5 . .
C2 C1 H1D 109.5 . .
H1C C1 H1D 108.0 . .
N2 C2 C1 107.9(14) . .
N2 C2 H2C 110.1 . .
C1 C2 H2C 110.1 . .
N2 C2 H2D 110.1 . .
C1 C2 H2D 110.1 . .
H2C C2 H2D 108.4 . .
N3 C3 C4 112.1(15) . .
N3 C3 H3C 109.2 . .
C4 C3 H3C 109.2 . .
N3 C3 H3D 109.2 . .
C4 C3 H3D 109.2 . .
H3C C3 H3D 107.9 . .
N4 C4 C3 112.2(15) . .
N4 C4 H4C 109.2 . .
C3 C4 H4C 109.2 . .
N4 C4 H4D 109.2 . .
C3 C4 H4D 109.2 . .
H4C C4 H4D 107.9 . .
N5 C5 C6 113.7(18) . .
N5 C5 H5C 108.8 . .
C6 C5 H5C 108.8 . .
N5 C5 H5D 108.8 . .
C6 C5 H5D 108.8 . .
H5C C5 H5D 107.7 . .
N6 C6 C5 112.8(19) . .
N6 C6 H6C 109.0 . .
C5 C6 H6C 109.0 . .
N6 C6 H6D 109.0 . .
C5 C6 H6D 109.0 . .
H6C C6 H6D 107.8 . .

loop_
_geom_bond_atom_site_label_1
_geom_bond_atom_site_label_2
_geom_bond_distance
_geom_bond_site_symmetry_2
Sn1 Se4 2.5340(17) .
Sn1 Se2 2.5409(19) .
Sn1 Se5 2.5465(18) .
Sn1 Se3 2.6715(17) .
Sn1 Se1 2.9069(17) .
Sn2 Se3 2.5287(16) 2
Sn2 Se7 2.5529(17) .
Sn2 Se5 2.5732(16) .
Sn2 Se1 2.7203(17) .
Sn2 Se6 2.7229(19) .
Sn3 Se8 2.5243(19) .
Sn3 Se7 2.5480(18) .
Sn3 Se4 2.5565(17) .
Sn3 Se8 2.7014(18) 3_675
Sn3 Se1 2.7648(17) .
Se3 Sn2 2.5287(16) 2_545
Se6 Se2 2.331(2) 2
Se2 Se6 2.331(2) 2_545
Se8 Sn3 2.7014(18) 3_675
Mn1 N2 2.240(13) .
Mn1 N3 2.254(13) .
Mn1 N4 2.261(11) .
Mn1 N1 2.266(13) .
Mn1 N6 2.275(13) .
Mn1 N5 2.303(14) .
N1 C1 1.464(16) .
N1 H1A 0.9000 .
N1 H1B 0.9000 .
N2 C2 1.471(15) .
N2 H2A 0.9000 .
N2 H2B 0.9000 .
N3 C3 1.480(15) .
N3 H3A 0.9000 .
N3 H3B 0.9000 .
N4 C4 1.472(16) .
N4 H4A 0.9000 .
N4 H4B 0.9000 .
N5 C5 1.468(16) .
N5 H5A 0.9000 .
N5 H5B 0.9000 .
N6 C6 1.459(15) .
N6 H6A 0.9000 .
N6 H6B 0.9000 .
C1 C2 1.512(16) .
C1 H1C 0.9700 .
C1 H1D 0.9700 .
C2 H2C 0.9700 .
C2 H2D 0.9700 .
C3 C4 1.497(16) .
C3 H3C 0.9700 .
C3 H3D 0.9700 .
C4 H4C 0.9700 .
C4 H4D 0.9700 .
C5 C6 1.477(17) .
C5 H5C 0.9700 .
C5 H5D 0.9700 .
C6 H6C 0.9700 .
C6 H6D 0.9700 .

loop_
_geom_hbond_atom_site_label_D
_geom_hbond_atom_site_label_H
_geom_hbond_atom_site_label_A
_geom_hbond_distance_DH
_geom_hbond_distance_HA
_geom_hbond_distance_DA
_geom_hbond_angle_DHA
_geom_hbond_site_symmetry_A
N1 H1A Se3 0.90 2.77 3.603(14) 154.3 1_655
N2 H2A Se7 0.90 2.73 3.606(12) 164.6 3_675
N2 H2B Se6 0.90 2.71 3.600(13) 173.3 1_655
N3 H3A Se8 0.90 2.96 3.639(12) 133.7 .
N3 H3B Se2 0.90 3.02 3.729(14) 137.0 .
N4 H4B Se5 0.90 2.75 3.482(12) 139.5 1_655

loop_
_geom_torsion_atom_site_label_1
_geom_torsion_atom_site_label_2
_geom_torsion_atom_site_label_3
_geom_torsion_atom_site_label_4
_geom_torsion
_geom_torsion_site_symmetry_1
_geom_torsion_site_symmetry_4
Se3 Sn2 Se1 Sn3 -130.49(5) 2 .
Se7 Sn2 Se1 Sn3 -17.73(5) . .
Se5 Sn2 Se1 Sn3 109.64(5) . .
Se6 Sn2 Se1 Sn3 88.6(2) . .
Se3 Sn2 Se1 Sn1 145.32(5) 2 .
Se7 Sn2 Se1 Sn1 -101.92(6) . .
Se5 Sn2 Se1 Sn1 25.45(5) . .
Se6 Sn2 Se1 Sn1 4.4(2) . .
Se8 Sn3 Se1 Sn2 147.20(5) . .
Se7 Sn3 Se1 Sn2 17.77(6) . .
Se4 Sn3 Se1 Sn2 -93.60(6) . .
Se8 Sn3 Se1 Sn2 49.0(11) 3_675 .
Se8 Sn3 Se1 Sn1 -129.08(5) . .
Se7 Sn3 Se1 Sn1 101.49(6) . .
Se4 Sn3 Se1 Sn1 -9.88(5) . .
Se8 Sn3 Se1 Sn1 132.7(11) 3_675 .
Se4 Sn1 Se1 Sn2 95.37(6) . .
Se2 Sn1 Se1 Sn2 -141.70(5) . .
Se5 Sn1 Se1 Sn2 -25.88(5) . .
Se3 Sn1 Se1 Sn2 54.4(7) . .
Se4 Sn1 Se1 Sn3 9.98(5) . .
Se2 Sn1 Se1 Sn3 132.90(6) . .
Se5 Sn1 Se1 Sn3 -111.28(6) . .
Se3 Sn1 Se1 Sn3 -31.0(7) . .
Se4 Sn1 Se3 Sn2 157.49(6) . 2_545
Se2 Sn1 Se3 Sn2 34.81(7) . 2_545
Se5 Sn1 Se3 Sn2 -81.81(7) . 2_545
Se1 Sn1 Se3 Sn2 -161.6(6) . 2_545
Se4 Sn1 Se5 Sn2 -56.13(8) . .
Se2 Sn1 Se5 Sn2 104.73(6) . .
Se3 Sn1 Se5 Sn2 -147.79(5) . .
Se1 Sn1 Se5 Sn2 27.34(5) . .
Se3 Sn2 Se5 Sn1 -128.15(7) 2 .
Se7 Sn2 Se5 Sn1 56.52(9) . .
Se1 Sn2 Se5 Sn1 -29.22(5) . .
Se6 Sn2 Se5 Sn1 145.63(6) . .
Se2 Sn1 Se4 Sn3 -89.26(8) . .
Se5 Sn1 Se4 Sn3 70.07(8) . .
Se3 Sn1 Se4 Sn3 165.99(6) . .
Se1 Sn1 Se4 Sn3 -10.79(6) . .
Se8 Sn3 Se4 Sn1 102.25(8) . .
Se7 Sn3 Se4 Sn1 -76.51(8) . .
Se8 Sn3 Se4 Sn1 -166.78(6) 3_675 .
Se1 Sn3 Se4 Sn1 11.35(6) . .
Se3 Sn2 Se6 Se2 61.40(7) 2 2
Se7 Sn2 Se6 Se2 -51.55(8) . 2
Se5 Sn2 Se6 Se2 -178.42(8) . 2
Se1 Sn2 Se6 Se2 -157.1(2) . 2
Se8 Sn3 Se7 Sn2 -107.75(8) . .
Se4 Sn3 Se7 Sn2 70.84(7) . .
Se8 Sn3 Se7 Sn2 162.68(6) 3_675 .
Se1 Sn3 Se7 Sn2 -18.92(6) . .
Se3 Sn2 Se7 Sn3 118.88(7) 2 .
Se5 Sn2 Se7 Sn3 -65.50(9) . .
Se1 Sn2 Se7 Sn3 19.23(6) . .
Se6 Sn2 Se7 Sn3 -147.06(6) . .
Se4 Sn1 Se2 Se6 -91.65(8) . 2_545
Se5 Sn1 Se2 Se6 107.79(8) . 2_545
Se3 Sn1 Se2 Se6 4.95(8) . 2_545
Se1 Sn1 Se2 Se6 -173.65(7) . 2_545
Se7 Sn3 Se8 Sn3 -89.39(8) . 3_675
Se4 Sn3 Se8 Sn3 92.11(7) . 3_675
Se8 Sn3 Se8 Sn3 0.0 3_675 3_675
Se1 Sn3 Se8 Sn3 -176.94(6) . 3_675
N2 Mn1 N1 C1 -17.6(11) . .
N3 Mn1 N1 C1 -65(3) . .
N4 Mn1 N1 C1 -116.9(11) . .
N6 Mn1 N1 C1 75.5(11) . .
N5 Mn1 N1 C1 151.0(11) . .
N3 Mn1 N2 C2 159.6(10) . .
N4 Mn1 N2 C2 81.8(10) . .
N1 Mn1 N2 C2 -11.8(9) . .
N6 Mn1 N2 C2 -105.1(10) . .
N5 Mn1 N2 C2 -60(2) . .
N2 Mn1 N3 C3 -109.3(13) . .
N4 Mn1 N3 C3 -9.8(12) . .
N1 Mn1 N3 C3 -63(3) . .
N6 Mn1 N3 C3 156.4(13) . .
N5 Mn1 N3 C3 80.5(13) . .
N2 Mn1 N4 C4 79.1(12) . .
N3 Mn1 N4 C4 -13.6(12) . .
N1 Mn1 N4 C4 156.9(12) . .
N6 Mn1 N4 C4 -75(2) . .
N5 Mn1 N4 C4 -110.2(13) . .
N2 Mn1 N5 C5 -53(3) . .
N3 Mn1 N5 C5 86.6(17) . .
N4 Mn1 N5 C5 163.8(16) . .
N1 Mn1 N5 C5 -100.3(16) . .
N6 Mn1 N5 C5 -6.8(16) . .
N2 Mn1 N6 C6 154.3(14) . .
N3 Mn1 N6 C6 -110.4(14) . .
N4 Mn1 N6 C6 -51(3) . .
N1 Mn1 N6 C6 77.1(14) . .
N5 Mn1 N6 C6 -14.6(14) . .
Mn1 N1 C1 C2 44.6(17) . .
Mn1 N2 C2 C1 38.2(15) . .
N1 C1 C2 N2 -56.1(18) . .
Mn1 N3 C3 C4 32(2) . .
Mn1 N4 C4 C3 35(2) . .
N3 C3 C4 N4 -45(3) . .
Mn1 N5 C5 C6 27(3) . .
Mn1 N6 C6 C5 34(2) . .
N5 C5 C6 N6 -41(3) . .
